data_2312370
loop_
_publ_author_name
'Metherall, Jessica P.'
'Corner, Philip A.'
'McCabe, James F.'
'Hall, Michael J.'
'Probert, Michael R.'

_publ_section_title
;
 High-throughput nanoscale crystallization of dihydropyridine active
 pharmaceutical ingredients.
;
_journal_coeditor_code RM5073SUP1
_journal_issue 1
_journal_name_full 'Acta crystallographica Section B, Structural science, crystal engineering and materials'
_journal_page_first 4
_journal_page_last 12
_journal_paper_doi 10.1107/S2052520623010053
_journal_volume 80
_journal_year 2024
_chemical_formula_moiety 'C17 H18 N2 O6, C2 H4 O'
_chemical_formula_sum 'C19 H22 N2 O7'
_chemical_formula_weight 390.38
_chemical_name_common 'nifedipine 1,4-dioxane solvate'
_chemical_name_systematic
;         
dimethyl 2,6-dimethyl-4-(2-nitrophenyl) 
-1,4-dihydropyridine-3,5-dicarboxylate 1,4-dioxane
;
_space_group_crystal_system monoclinic
_space_group_IT_number 14
_space_group_name_Hall '-P 2ybc'
_space_group_name_H-M_alt 'P 1 21/c 1'
_atom_sites_solution_hydrogens mixed
_atom_sites_solution_primary dual
_audit_creation_date 2023-05-11
_audit_creation_method
; 
Olex2 1.5 
(compiled 2023.03.06 svn.rbb2c1857 for OlexSys, GUI svn.r6748) 
;
_cell_angle_alpha 90
_cell_angle_beta 97.164(3)
_cell_angle_gamma 90
_cell_formula_units_Z 4
_cell_length_a 14.0927(5)
_cell_length_b 9.2253(4)
_cell_length_c 14.5139(5)
_cell_measurement_reflns_used 7391
_cell_measurement_temperature 150.00(10)
_cell_measurement_theta_max 74.0180
_cell_measurement_theta_min 3.1530
_cell_volume 1872.21(12)
_computing_cell_refinement 'CrysAlisPro 1.171.42.73a (Rigaku OD, 2022)'
_computing_data_collection 'CrysAlisPro 1.171.42.73a (Rigaku OD, 2022)'
_computing_data_reduction 'CrysAlisPro 1.171.42.73a (Rigaku OD, 2022)'
_computing_molecular_graphics 'Olex2 1.5 (Dolomanov et al., 2009)'
_computing_publication_material 'Olex2 1.5 (Dolomanov et al., 2009)'
_computing_structure_refinement 'SHELXL 2018/3 (Sheldrick, 2015)'
_computing_structure_solution 'SHELXT 2018/2 (Sheldrick, 2018)'
_diffrn_ambient_environment N~2~
_diffrn_ambient_temperature 150.00(10)
_diffrn_detector 'Hybrid Pixel Array Detector'
_diffrn_detector_area_resol_mean 10.0000
_diffrn_detector_type 'HyPix-Arc 100'
_diffrn_measured_fraction_theta_full 0.997
_diffrn_measured_fraction_theta_max 0.952
_diffrn_measurement_details
; 
List of Runs (angles in degrees, time in seconds): 
 
  # Type    Start    End  Width  t~exp~   \w     \q     \k     \f   Frames 
-------------------------------------------------------------------------- 
  1  \w     63.00 103.00   0.50    1.67    --   38.69 152.00 -22.00   80 
  2  \w   -101.00 -76.00   0.50    1.67    --  -39.38 152.00 -22.00   50 
  3  \w    -83.00 -58.00   0.50    1.67    --  -39.38 122.00 176.00   50 
  4  \w   -110.00 -85.00   0.50    1.67    --  -39.38-152.00 -65.00   50 
  5  \w   -130.00 -27.00   0.50    1.67    --  -95.69 152.00 -22.00  206 
  6  \w    103.00 128.00   0.50    1.67    --  102.48 122.00 176.00   50 
  7  \w     68.00 113.00   0.50    1.67    --  102.48-152.00 -65.00   90 
  8  \w     33.00  59.00   0.50    1.67    --  110.26-152.00 -65.00   52 
  9  \w     64.00  90.00   0.50    1.67    --  110.26-122.00  95.00   52 
 10  \w     63.00 130.00   0.50    1.67    --  110.26-152.00 -65.00  134 
 11  \w      6.00  43.00   0.50    1.67    --   38.69 -38.00 -30.00   74 
 12  \w    -50.00  -3.00   0.50    1.67    --   38.69 -38.00 -30.00   94 
 13  \w     42.00 123.00   0.50    1.67    --   38.69 178.00-180.00  162 
 14  \w    -66.00  44.00   0.50    1.67    --  -39.38  57.00-150.00  220 
 15  \w     22.00  47.00   0.50    1.67    --  -39.38  19.00 150.00   50 
 16  \w    -35.00 -10.00   0.50    1.67    --  -95.69  30.00 120.00   50 
 17  \w    -35.00 -10.00   0.50    1.67    --  -95.69  30.00 150.00   50 
 18  \w    -34.00  -9.00   0.50    1.67    --  -95.69  30.00-120.00   50 
 19  \w     18.00  51.00   0.50    1.67    --  102.48 -45.00   0.00   66 
 20  \w     16.00  51.00   0.50    1.67    --  102.48 -45.00 -90.00   70 
 21  \w     28.00  71.00   0.50    1.67    --  102.48 -61.00 150.00   86 
 22  \w     60.00 103.00   0.50    1.67    --  102.48 152.00 -22.00   86 
 23  \w     18.00  51.00   0.50    1.67    --  102.48 -45.00 -30.00   66 
 24  \w     17.00  43.00   0.50    1.67    --  102.48 -45.00-120.00   52 
 25  \w     32.00 104.00   0.50    1.67    --  102.48 -77.00  90.00  144 
 26  \w     23.00  48.00   0.50    1.67    --  110.26 -45.00 120.00   50 
 27  \w     98.00 177.00   0.50    1.67    --  110.26  45.00  90.00  158 
 28  \w     23.00  48.00   0.50    1.67    --  110.26 -45.00-150.00   50 
 29  \w     28.00  58.00   0.50    1.67    --  110.26 -61.00-120.00   60 
 30  \w     60.00  99.00   0.50    1.67    --  110.26 -95.00  90.00   78 
 31  \w     33.00  58.00   0.50    1.67    --  110.26 -61.00  90.00   50 
;
_diffrn_measurement_device 'four-circle diffractometer'
_diffrn_measurement_device_type 'XtaLAB Synergy, Single source at home/near, HyPix-Arc 100'
_diffrn_measurement_method '\w scans'
_diffrn_orient_matrix_type 'CrysAlisPro convention (1999,Acta A55,543-557)'
_diffrn_orient_matrix_UB_11 -0.0774080000
_diffrn_orient_matrix_UB_12 0.1180340000
_diffrn_orient_matrix_UB_13 -0.0011427000
_diffrn_orient_matrix_UB_21 -0.0750481000
_diffrn_orient_matrix_UB_22 -0.1169262000
_diffrn_orient_matrix_UB_23 0.0137270000
_diffrn_orient_matrix_UB_31 0.0227691000
_diffrn_orient_matrix_UB_32 0.0165089000
_diffrn_orient_matrix_UB_33 0.1060980000
_diffrn_radiation_monochromator mirror
_diffrn_radiation_probe x-ray
_diffrn_radiation_type 'Cu K\a'
_diffrn_radiation_wavelength 1.54184
_diffrn_reflns_av_R_equivalents 0.0239
_diffrn_reflns_av_unetI/netI 0.0262
_diffrn_reflns_Laue_measured_fraction_full 0.997
_diffrn_reflns_Laue_measured_fraction_max 0.952
_diffrn_reflns_limit_h_max 17
_diffrn_reflns_limit_h_min -17
_diffrn_reflns_limit_k_max 11
_diffrn_reflns_limit_k_min -11
_diffrn_reflns_limit_l_max 17
_diffrn_reflns_limit_l_min -13
_diffrn_reflns_number 11509
_diffrn_reflns_point_group_measured_fraction_full 0.997
_diffrn_reflns_point_group_measured_fraction_max 0.952
_diffrn_reflns_theta_full 67.684
_diffrn_reflns_theta_max 74.634
_diffrn_reflns_theta_min 3.161
_diffrn_source 'micro-focus sealed X-ray tube'
_diffrn_source_target Cu
_diffrn_source_type 'PhotonJet (Cu) X-ray Source'
_exptl_absorpt_coefficient_mu 0.897
_exptl_absorpt_correction_T_max 1.00000
_exptl_absorpt_correction_T_min 0.90910
_exptl_absorpt_correction_type multi-scan
_exptl_absorpt_process_details
; 
CrysAlisPro 1.171.42.73a (Rigaku Oxford Diffraction, 2022) 
Empirical absorption correction using spherical harmonics, 
implemented in SCALE3 ABSPACK scaling algorithm. 
;
_exptl_crystal_colour 'clear light colourless'
_exptl_crystal_colour_lustre clear
_exptl_crystal_colour_modifier light
_exptl_crystal_colour_primary colourless
_exptl_crystal_density_diffrn 1.385
_exptl_crystal_description block
_exptl_crystal_F_000 824
_exptl_crystal_preparation
;        
 'Crystallised from a saturated solution of nifedipine in 1,4-dioxane.' 
;
_exptl_crystal_recrystallization_method
; 
 'High-throughput screening via the ENaCt protocol using an SPT Labtech 
mosquito.' 
;
_exptl_crystal_size_max 0.52
_exptl_crystal_size_mid 0.47
_exptl_crystal_size_min 0.33
_refine_diff_density_max 0.232
_refine_diff_density_min -0.204
_refine_diff_density_rms 0.040
_refine_ls_extinction_method none
_refine_ls_goodness_of_fit_ref 1.054
_refine_ls_hydrogen_treatment mixed
_refine_ls_matrix_type full
_refine_ls_number_parameters 261
_refine_ls_number_reflns 3659
_refine_ls_number_restraints 198
_refine_ls_restrained_S_all 1.026
_refine_ls_R_factor_all 0.0421
_refine_ls_R_factor_gt 0.0352
_refine_ls_shift/su_max 0.001
_refine_ls_shift/su_mean 0.000
_refine_ls_structure_factor_coef Fsqd
_refine_ls_weighting_details 'w=1/[\s^2^(Fo^2^)+(0.0449P)^2^+0.5706P] where P=(Fo^2^+2Fc^2^)/3'
_refine_ls_weighting_scheme calc
_refine_ls_wR_factor_gt 0.0904
_refine_ls_wR_factor_ref 0.0946
_reflns_Friedel_coverage 0.000
_reflns_number_gt 3110
_reflns_number_total 3659
_reflns_threshold_expression 'I > 2\s(I)'
_cod_data_source_file rm5073sup1.cif
_cod_data_source_block nifedipine-dioxane
_cod_depositor_comments 'Adding full bibliography for 2312368--2312375.cif.'
_cod_database_code 2312370
_cod_database_fobs_code 2312370
_shelx_shelxl_version_number 2018/3
_chemical_oxdiff_formula 'C H N O'
_shelx_space_group_comment
; 
The symmetry employed for this shelxl refinement is uniquely defined 
by the following loop, which should always be used as a source of 
symmetry information in preference to the above space-group names. 
They are only intended as comments. 
;
_shelx_estimated_absorpt_t_max 0.756
_shelx_estimated_absorpt_t_min 0.653
_olex2_refinement_description
; 
1. Fixed Uiso 
 At 1.2 times of: 
  All C(H) groups, All C(H,H) groups 
 At 1.5 times of: 
  All C(H,H,H) groups 
2. Rigid body (RIGU) restrains 
 All non-hydrogen atoms 
 with sigma for 1-2 distances of 0.004 and sigma for 1-3 distances of 0.004 
3.a Ternary CH refined with riding coordinates: 
 C9(H9) 
3.b Secondary CH2 refined with riding coordinates: 
 C2S(H2SA,H2SB), C1S(H1SA,H1SB) 
3.c Aromatic/amide H refined with riding coordinates: 
 C15(H15), C14(H14), C12(H12), C13(H13) 
3.d Idealised Me refined as rotating group: 
 C7(H7A,H7B,H7C), C5(H5A,H5B,H5C), C17(H17A,H17B,H17C), C1(H1A,H1B,H1C) 
;
_olex2_exptl_crystal_mounting_method
; 
 'Crystal mounted using inert oil from the encapsulation crystallisation 
 technique onto a MiTeGen Kapton micromount.' 
;
_olex2_submission_original_sample_id 'nifedipine 1,4-dioxane solvate'
_olex2_submission_special_instructions 'No special instructions were received'
_oxdiff_exptl_absorpt_empirical_details
; 
Empirical correction (ABSPACK) includes: 
- Absorption correction using spherical harmonics 
- Frame scaling 
;
_oxdiff_exptl_absorpt_empirical_full_max 1.293
_oxdiff_exptl_absorpt_empirical_full_min 0.806

loop_
_space_group_symop_operation_xyz
'x, y, z'
'-x, y+1/2, -z+1/2'
'-x, -y, -z'
'x, -y-1/2, z-1/2'

loop_
_atom_site_label
_atom_site_type_symbol
_atom_site_fract_x
_atom_site_fract_y
_atom_site_fract_z
_atom_site_U_iso_or_equiv
_atom_site_adp_type
_atom_site_occupancy
_atom_site_site_symmetry_order
_atom_site_calc_flag
_atom_site_refinement_flags_posn
_atom_site_refinement_flags_adp
_atom_site_refinement_flags_occupancy
_atom_site_disorder_assembly
_atom_site_disorder_group
O4 O 0.56535(6) 0.87282(11) 0.38591(6) 0.0260(2) Uani 1 1 d . . . . .
O1 O 0.22254(7) 0.45277(11) 0.32906(6) 0.0288(2) Uani 1 1 d . . . . .
O2 O 0.22512(7) 0.33432(11) 0.46395(7) 0.0320(2) Uani 1 1 d . . . . .
O5 O 0.24229(7) 0.70579(12) 0.19055(6) 0.0339(2) Uani 1 1 d . . . . .
O3 O 0.45627(7) 0.79016(13) 0.27391(6) 0.0369(3) Uani 1 1 d . . . . .
O6 O 0.09496(7) 0.65781(13) 0.20801(7) 0.0382(3) Uani 1 1 d . . . . .
N1 N 0.41358(8) 0.66704(13) 0.57926(7) 0.0233(2) Uani 1 1 d . . . . .
O1S O 0.02628(9) 0.94721(14) 0.09086(7) 0.0441(3) Uani 1 1 d . . . . .
N2 N 0.17237(8) 0.71670(13) 0.23265(7) 0.0267(3) Uani 1 1 d . . . . .
C8 C 0.43182(8) 0.74381(14) 0.42821(8) 0.0193(3) Uani 1 1 d . . . . .
C6 C 0.46464(9) 0.74313(14) 0.52036(8) 0.0208(3) Uani 1 1 d . . . . .
C10 C 0.25493(8) 0.79547(14) 0.38752(8) 0.0197(3) Uani 1 1 d . . . . .
C16 C 0.48370(8) 0.80316(15) 0.35597(8) 0.0206(3) Uani 1 1 d . . . . .
C11 C 0.17907(9) 0.80843(15) 0.31593(8) 0.0225(3) Uani 1 1 d . . . . .
C9 C 0.33432(9) 0.67987(14) 0.39342(8) 0.0195(3) Uani 1 1 d . . . . .
H9 H 0.336726 0.638702 0.330011 0.023 Uiso 1 1 calc R U . . .
C3 C 0.31133(9) 0.55775(14) 0.45806(8) 0.0207(3) Uani 1 1 d . . . . .
C15 C 0.25151(9) 0.89044(15) 0.46193(9) 0.0240(3) Uani 1 1 d . . . . .
H15 H 0.300978 0.886021 0.512695 0.029 Uiso 1 1 calc R U . . .
C2 C 0.24977(9) 0.43766(15) 0.42121(9) 0.0232(3) Uani 1 1 d . . . . .
C4 C 0.34578(9) 0.56397(15) 0.54944(9) 0.0225(3) Uani 1 1 d . . . . .
C14 C 0.17887(10) 0.99080(16) 0.46465(10) 0.0290(3) Uani 1 1 d . . . . .
H14 H 0.179470 1.053819 0.516489 0.035 Uiso 1 1 calc R U . . .
C7 C 0.55277(9) 0.81503(16) 0.56856(8) 0.0255(3) Uani 1 1 d . . . . .
H7A H 0.553833 0.805326 0.635919 0.038 Uiso 1 1 calc R U . . .
H7B H 0.552282 0.918000 0.551908 0.038 Uiso 1 1 calc R U . . .
H7C H 0.609693 0.768686 0.549306 0.038 Uiso 1 1 calc R U . . .
C12 C 0.10500(9) 0.90710(16) 0.31732(10) 0.0286(3) Uani 1 1 d . . . . .
H12 H 0.054629 0.910914 0.267369 0.034 Uiso 1 1 calc R U . . .
C13 C 0.10526(10) 0.99965(16) 0.39201(10) 0.0309(3) Uani 1 1 d . . . . .
H13 H 0.055509 1.068732 0.393642 0.037 Uiso 1 1 calc R U . . .
C5 C 0.31923(11) 0.46763(17) 0.62572(9) 0.0313(3) Uani 1 1 d . . . . .
H5A H 0.349269 0.504034 0.685809 0.047 Uiso 1 1 calc R U . . .
H5B H 0.341537 0.368763 0.616247 0.047 Uiso 1 1 calc R U . . .
H5C H 0.249589 0.467282 0.624851 0.047 Uiso 1 1 calc R U . . .
C17 C 0.61719(10) 0.92963(18) 0.31435(10) 0.0322(3) Uani 1 1 d . . . . .
H17A H 0.629928 0.851303 0.271967 0.048 Uiso 1 1 calc R U . . .
H17B H 0.677897 0.971110 0.342760 0.048 Uiso 1 1 calc R U . . .
H17C H 0.578998 1.005111 0.279672 0.048 Uiso 1 1 calc R U . . .
C1 C 0.16297(11) 0.33788(18) 0.28651(11) 0.0361(3) Uani 1 1 d . . . . .
H1A H 0.145043 0.359623 0.220541 0.054 Uiso 1 1 calc R U . . .
H1B H 0.105139 0.329798 0.317299 0.054 Uiso 1 1 calc R U . . .
H1C H 0.198262 0.246150 0.292765 0.054 Uiso 1 1 calc R U . . .
C2S C 0.02082(12) 1.09864(19) 0.07191(11) 0.0399(4) Uani 1 1 d . . . . .
H2SA H 0.084757 1.134794 0.061473 0.048 Uiso 1 1 calc R U . . .
H2SB H 0.001273 1.150274 0.126299 0.048 Uiso 1 1 calc R U . . .
C1S C 0.04953(12) 0.86956(19) 0.01200(11) 0.0393(4) Uani 1 1 d . . . . .
H1SA H 0.049479 0.764281 0.025199 0.047 Uiso 1 1 calc R U . . .
H1SB H 0.114572 0.896960 -0.000686 0.047 Uiso 1 1 calc R U . . .
H1 H 0.4327(12) 0.6731(18) 0.6397(12) 0.031(4) Uiso 1 1 d . . . . .

loop_
_atom_site_aniso_label
_atom_site_aniso_U_11
_atom_site_aniso_U_22
_atom_site_aniso_U_33
_atom_site_aniso_U_23
_atom_site_aniso_U_13
_atom_site_aniso_U_12
O4 0.0256(5) 0.0334(5) 0.0197(4) -0.0018(4) 0.0055(3) -0.0077(4)
O1 0.0316(5) 0.0283(5) 0.0261(5) -0.0040(4) 0.0015(4) -0.0085(4)
O2 0.0346(5) 0.0247(5) 0.0372(5) 0.0036(4) 0.0061(4) -0.0029(4)
O5 0.0374(5) 0.0439(6) 0.0203(5) -0.0029(4) 0.0035(4) 0.0008(5)
O3 0.0334(5) 0.0622(8) 0.0148(4) 0.0023(5) 0.0018(4) -0.0146(5)
O6 0.0324(5) 0.0403(6) 0.0381(6) -0.0041(5) -0.0112(4) -0.0080(5)
N1 0.0265(5) 0.0292(6) 0.0140(5) 0.0019(4) 0.0023(4) 0.0010(5)
O1S 0.0579(7) 0.0452(7) 0.0302(5) 0.0028(5) 0.0099(5) 0.0067(6)
N2 0.0287(6) 0.0288(6) 0.0207(5) 0.0016(5) -0.0044(4) -0.0009(5)
C8 0.0191(6) 0.0221(6) 0.0168(6) -0.0006(5) 0.0027(4) 0.0015(5)
C6 0.0215(6) 0.0226(6) 0.0184(6) 0.0003(5) 0.0032(4) 0.0033(5)
C10 0.0200(6) 0.0207(6) 0.0184(6) 0.0033(5) 0.0028(4) -0.0017(5)
C16 0.0193(6) 0.0241(7) 0.0184(6) -0.0007(5) 0.0021(4) 0.0010(5)
C11 0.0225(6) 0.0243(7) 0.0203(6) 0.0020(5) 0.0013(5) -0.0033(5)
C9 0.0210(6) 0.0222(6) 0.0154(5) -0.0006(5) 0.0028(4) 0.0004(5)
C3 0.0207(6) 0.0202(6) 0.0219(6) 0.0009(5) 0.0061(5) 0.0029(5)
C15 0.0261(6) 0.0237(7) 0.0215(6) 0.0001(5) 0.0005(5) 0.0023(5)
C2 0.0207(6) 0.0219(7) 0.0278(6) -0.0002(5) 0.0067(5) 0.0049(5)
C4 0.0236(6) 0.0225(6) 0.0225(6) 0.0021(5) 0.0070(5) 0.0042(5)
C14 0.0344(7) 0.0251(7) 0.0275(7) -0.0026(6) 0.0042(5) 0.0050(6)
C7 0.0241(6) 0.0337(8) 0.0180(6) -0.0014(5) -0.0005(5) 0.0005(6)
C12 0.0233(6) 0.0313(8) 0.0298(7) 0.0058(6) -0.0020(5) 0.0010(6)
C13 0.0277(7) 0.0278(7) 0.0371(7) 0.0040(6) 0.0035(6) 0.0086(6)
C5 0.0369(7) 0.0317(8) 0.0259(7) 0.0085(6) 0.0068(6) 0.0015(6)
C17 0.0321(7) 0.0392(8) 0.0271(7) 0.0013(6) 0.0104(5) -0.0109(6)
C1 0.0362(8) 0.0341(8) 0.0373(8) -0.0099(7) 0.0015(6) -0.0119(7)
C2S 0.0427(8) 0.0415(9) 0.0369(8) -0.0074(7) 0.0111(7) 0.0006(7)
C1S 0.0420(8) 0.0381(9) 0.0403(8) 0.0014(7) 0.0145(7) 0.0062(7)

loop_
_atom_type_symbol
_atom_type_description
_atom_type_scat_dispersion_real
_atom_type_scat_dispersion_imag
_atom_type_scat_source
C C 0.0181 0.0091 'International Tables Vol C Tables 4.2.6.8 and 6.1.1.4'
H H 0.0000 0.0000 'International Tables Vol C Tables 4.2.6.8 and 6.1.1.4'
N N 0.0311 0.0180 'International Tables Vol C Tables 4.2.6.8 and 6.1.1.4'
O O 0.0492 0.0322 'International Tables Vol C Tables 4.2.6.8 and 6.1.1.4'

loop_
_geom_angle_atom_site_label_1
_geom_angle_atom_site_label_2
_geom_angle_atom_site_label_3
_geom_angle
_geom_angle_site_symmetry_1
_geom_angle_site_symmetry_3
_geom_angle_publ_flag
C16 O4 C17 115.60(10) . . ?
C2 O1 C1 115.22(11) . . ?
C6 N1 C4 123.52(11) . . ?
C6 N1 H1 117.6(11) . . ?
C4 N1 H1 117.9(11) . . ?
C1S O1S C2S 110.54(12) . . ?
O5 N2 O6 123.83(12) . . ?
O5 N2 C11 118.95(11) . . ?
O6 N2 C11 117.19(11) . . ?
C6 C8 C16 124.73(11) . . ?
C6 C8 C9 120.45(11) . . ?
C16 C8 C9 114.82(10) . . ?
N1 C6 C7 113.70(11) . . ?
C8 C6 N1 118.24(12) . . ?
C8 C6 C7 128.05(12) . . ?
C11 C10 C9 125.63(11) . . ?
C15 C10 C11 115.07(12) . . ?
C15 C10 C9 119.10(11) . . ?
O4 C16 C8 115.70(10) . . ?
O3 C16 O4 121.42(11) . . ?
O3 C16 C8 122.88(11) . . ?
C10 C11 N2 121.76(12) . . ?
C12 C11 N2 114.76(11) . . ?
C12 C11 C10 123.49(12) . . ?
C8 C9 C10 111.68(10) . . ?
C8 C9 H9 108.6 . . ?
C8 C9 C3 109.51(10) . . ?
C10 C9 H9 108.6 . . ?
C3 C9 C10 109.68(9) . . ?
C3 C9 H9 108.6 . . ?
C2 C3 C9 119.64(11) . . ?
C4 C3 C9 119.51(12) . . ?
C4 C3 C2 120.82(12) . . ?
C10 C15 H15 118.7 . . ?
C14 C15 C10 122.59(12) . . ?
C14 C15 H15 118.7 . . ?
O1 C2 C3 111.41(11) . . ?
O2 C2 O1 121.57(12) . . ?
O2 C2 C3 127.02(12) . . ?
N1 C4 C5 113.77(11) . . ?
C3 C4 N1 119.07(12) . . ?
C3 C4 C5 127.16(13) . . ?
C15 C14 H14 119.9 . . ?
C15 C14 C13 120.23(13) . . ?
C13 C14 H14 119.9 . . ?
C6 C7 H7A 109.5 . . ?
C6 C7 H7B 109.5 . . ?
C6 C7 H7C 109.5 . . ?
H7A C7 H7B 109.5 . . ?
H7A C7 H7C 109.5 . . ?
H7B C7 H7C 109.5 . . ?
C11 C12 H12 120.4 . . ?
C13 C12 C11 119.30(12) . . ?
C13 C12 H12 120.4 . . ?
C14 C13 H13 120.3 . . ?
C12 C13 C14 119.32(13) . . ?
C12 C13 H13 120.3 . . ?
C4 C5 H5A 109.5 . . ?
C4 C5 H5B 109.5 . . ?
C4 C5 H5C 109.5 . . ?
H5A C5 H5B 109.5 . . ?
H5A C5 H5C 109.5 . . ?
H5B C5 H5C 109.5 . . ?
O4 C17 H17A 109.5 . . ?
O4 C17 H17B 109.5 . . ?
O4 C17 H17C 109.5 . . ?
H17A C17 H17B 109.5 . . ?
H17A C17 H17C 109.5 . . ?
H17B C17 H17C 109.5 . . ?
O1 C1 H1A 109.5 . . ?
O1 C1 H1B 109.5 . . ?
O1 C1 H1C 109.5 . . ?
H1A C1 H1B 109.5 . . ?
H1A C1 H1C 109.5 . . ?
H1B C1 H1C 109.5 . . ?
O1S C2S H2SA 109.4 . . ?
O1S C2S H2SB 109.4 . . ?
O1S C2S C1S 111.28(14) . 3_575 ?
H2SA C2S H2SB 108.0 . . ?
C1S C2S H2SA 109.4 3_575 . ?
C1S C2S H2SB 109.4 3_575 . ?
O1S C1S C2S 111.07(13) . 3_575 ?
O1S C1S H1SA 109.4 . . ?
O1S C1S H1SB 109.4 . . ?
C2S C1S H1SA 109.4 3_575 . ?
C2S C1S H1SB 109.4 3_575 . ?
H1SA C1S H1SB 108.0 . . ?

loop_
_geom_bond_atom_site_label_1
_geom_bond_atom_site_label_2
_geom_bond_distance
_geom_bond_site_symmetry_2
_geom_bond_publ_flag
O4 C16 1.3420(15) . ?
O4 C17 1.4409(15) . ?
O1 C2 1.3518(16) . ?
O1 C1 1.4423(17) . ?
O2 C2 1.2117(17) . ?
O5 N2 1.2266(15) . ?
O3 C16 1.2114(15) . ?
O6 N2 1.2312(15) . ?
N1 C6 1.3766(16) . ?
N1 C4 1.3788(18) . ?
N1 H1 0.887(17) . ?
O1S C2S 1.424(2) . ?
O1S C1S 1.4227(19) . ?
N2 C11 1.4689(17) . ?
C8 C6 1.3595(17) . ?
C8 C16 1.4577(17) . ?
C8 C9 1.5226(17) . ?
C6 C7 1.5017(18) . ?
C10 C11 1.3998(17) . ?
C10 C9 1.5403(17) . ?
C10 C15 1.3962(18) . ?
C11 C12 1.3870(19) . ?
C9 H9 1.0000 . ?
C9 C3 1.5265(17) . ?
C3 C2 1.4664(19) . ?
C3 C4 1.3555(18) . ?
C15 H15 0.9500 . ?
C15 C14 1.3845(19) . ?
C4 C5 1.5030(18) . ?
C14 H14 0.9500 . ?
C14 C13 1.386(2) . ?
C7 H7A 0.9800 . ?
C7 H7B 0.9800 . ?
C7 H7C 0.9800 . ?
C12 H12 0.9500 . ?
C12 C13 1.379(2) . ?
C13 H13 0.9500 . ?
C5 H5A 0.9800 . ?
C5 H5B 0.9800 . ?
C5 H5C 0.9800 . ?
C17 H17A 0.9800 . ?
C17 H17B 0.9800 . ?
C17 H17C 0.9800 . ?
C1 H1A 0.9800 . ?
C1 H1B 0.9800 . ?
C1 H1C 0.9800 . ?
C2S H2SA 0.9900 . ?
C2S H2SB 0.9900 . ?
C2S C1S 1.500(2) 3_575 ?
C1S H1SA 0.9900 . ?
C1S H1SB 0.9900 . ?

loop_
_geom_torsion_atom_site_label_1
_geom_torsion_atom_site_label_2
_geom_torsion_atom_site_label_3
_geom_torsion_atom_site_label_4
_geom_torsion
_geom_torsion_site_symmetry_1
_geom_torsion_site_symmetry_2
_geom_torsion_site_symmetry_3
_geom_torsion_site_symmetry_4
_geom_torsion_publ_flag
O5 N2 C11 C10 -49.97(18) . . . . ?
O5 N2 C11 C12 130.03(13) . . . . ?
O6 N2 C11 C10 131.83(13) . . . . ?
O6 N2 C11 C12 -48.17(17) . . . . ?
N2 C11 C12 C13 -179.18(13) . . . . ?
C8 C9 C3 C2 -151.06(11) . . . . ?
C8 C9 C3 C4 30.91(15) . . . . ?
C6 N1 C4 C3 -15.20(19) . . . . ?
C6 N1 C4 C5 164.13(12) . . . . ?
C6 C8 C16 O4 -6.28(19) . . . . ?
C6 C8 C16 O3 173.06(14) . . . . ?
C6 C8 C9 C10 91.88(14) . . . . ?
C6 C8 C9 C3 -29.81(16) . . . . ?
C10 C11 C12 C13 0.8(2) . . . . ?
C10 C9 C3 C2 86.05(13) . . . . ?
C10 C9 C3 C4 -91.98(13) . . . . ?
C10 C15 C14 C13 0.4(2) . . . . ?
C16 C8 C6 N1 -171.79(12) . . . . ?
C16 C8 C6 C7 7.4(2) . . . . ?
C16 C8 C9 C10 -88.02(13) . . . . ?
C16 C8 C9 C3 150.29(11) . . . . ?
C11 C10 C9 C8 139.23(12) . . . . ?
C11 C10 C9 C3 -99.18(14) . . . . ?
C11 C10 C15 C14 -0.40(19) . . . . ?
C11 C12 C13 C14 -0.8(2) . . . . ?
C9 C8 C6 N1 8.32(18) . . . . ?
C9 C8 C6 C7 -172.51(12) . . . . ?
C9 C8 C16 O4 173.62(11) . . . . ?
C9 C8 C16 O3 -7.04(19) . . . . ?
C9 C10 C11 N2 -5.37(19) . . . . ?
C9 C10 C11 C12 174.63(12) . . . . ?
C9 C10 C15 C14 -175.58(12) . . . . ?
C9 C3 C2 O1 1.38(16) . . . . ?
C9 C3 C2 O2 -179.62(12) . . . . ?
C9 C3 C4 N1 -10.77(18) . . . . ?
C9 C3 C4 C5 170.00(12) . . . . ?
C15 C10 C11 N2 179.80(12) . . . . ?
C15 C10 C11 C12 -0.19(19) . . . . ?
C15 C10 C9 C8 -46.14(15) . . . . ?
C15 C10 C9 C3 75.45(14) . . . . ?
C15 C14 C13 C12 0.3(2) . . . . ?
C2 C3 C4 N1 171.23(11) . . . . ?
C2 C3 C4 C5 -8.0(2) . . . . ?
C4 N1 C6 C8 16.47(19) . . . . ?
C4 N1 C6 C7 -162.81(12) . . . . ?
C4 C3 C2 O1 179.38(11) . . . . ?
C4 C3 C2 O2 -1.6(2) . . . . ?
C17 O4 C16 O3 -0.18(19) . . . . ?
C17 O4 C16 C8 179.17(12) . . . . ?
C1 O1 C2 O2 -0.08(18) . . . . ?
C1 O1 C2 C3 178.98(11) . . . . ?
C2S O1S C1S C2S -55.97(19) . . . 3_575 ?
C1S O1S C2S C1S 56.09(18) . . . 3_575 ?
